data_7210173
loop_
_publ_author_name
'Nayak, Susanta K.'
'Mallik, Srijita Basu'
'Kanaujia, Shankar Prasad'
'Sekar, Kanagaraj'
'Ranganathan, K. R.'
'Ananthalakshmi, V.'
'Jeyaraman, G.'
'Saralaya, S. S.'
'Rao, K. Sundararaja'
'Shridhara, K.'
'Nagarajan, K.'
'Row, Tayur N. Guru'

_publ_section_title
;
 Crystal structures and binding studies of atovaquone and its derivatives
 with cytochrome bc1: a molecular basis for drug design
;
_journal_issue 24
_journal_name_full CrystEngComm
_journal_page_first 4871
_journal_paper_doi 10.1039/c3ce40336j
_journal_volume 15
_journal_year 2013
_chemical_compound_source 'see text'
_chemical_formula_moiety 'C22 H18 Cl2 O2'
_chemical_formula_sum 'C22 H18 Cl2 O2'
_chemical_formula_weight 385.26
_chemical_name_systematic
;
trans -2-(4-(4-chlorophenyl)cyclohexyl)-3-chloronaphthalene-1,4-dione
;
_space_group_IT_number 14
_symmetry_cell_setting monoclinic
_symmetry_Int_Tables_number 14
_symmetry_space_group_name_Hall '-P 2yn'
_symmetry_space_group_name_H-M 'P 1 21/n 1'
_atom_sites_solution_hydrogens geom
_atom_sites_solution_primary direct
_atom_sites_solution_secondary difmap
_cell_angle_alpha 90
_cell_angle_beta 99.777(2)
_cell_angle_gamma 90
_cell_formula_units_Z 4
_cell_length_a 10.3671(11)
_cell_length_b 7.0515(7)
_cell_length_c 25.102(2)
_cell_measurement_reflns_used 360
_cell_measurement_temperature 292(2)
_cell_measurement_theta_max 27.97
_cell_measurement_theta_min 0.98
_cell_volume 1808.4(3)
_computing_cell_refinement SMART
_computing_data_collection 'SMART (Bruker, 1998)'
_computing_data_reduction 'SAINT (Bruker, 1998)'
_computing_molecular_graphics 'Ortep-3 for Windows (Farrugia, 1997) and CAMERON (Watkin et al., 1993)'
_computing_publication_material 'PLATON (Spek, 2003)'
_computing_structure_refinement 'SHELXL-97 (Sheldrick, 1997)'
_computing_structure_solution 'SHELXTL V6.14 (Bruker, 2000)'
_diffrn_ambient_temperature 292(2)
_diffrn_measured_fraction_theta_full 0.996
_diffrn_measured_fraction_theta_max 0.996
_diffrn_measurement_device_type 'Bruker SMART CCD area detector'
_diffrn_measurement_method '\f and \w scans'
_diffrn_radiation_monochromator graphite
_diffrn_radiation_probe x-ray
_diffrn_radiation_source 'fine-focus sealed tube'
_diffrn_radiation_type MoK\a
_diffrn_radiation_wavelength 0.71073
_diffrn_reflns_av_R_equivalents 0.0858
_diffrn_reflns_av_sigmaI/netI 0.0908
_diffrn_reflns_limit_h_max 12
_diffrn_reflns_limit_h_min -12
_diffrn_reflns_limit_k_max 8
_diffrn_reflns_limit_k_min -8
_diffrn_reflns_limit_l_max 30
_diffrn_reflns_limit_l_min -27
_diffrn_reflns_number 13553
_diffrn_reflns_reduction_process
;
;
_diffrn_reflns_theta_full 26.00
_diffrn_reflns_theta_max 26.00
_diffrn_reflns_theta_min 1.65
_exptl_absorpt_coefficient_mu 0.373
_exptl_absorpt_correction_T_max 0.9856
_exptl_absorpt_correction_T_min 0.9531
_exptl_absorpt_correction_type multi-scan
_exptl_absorpt_process_details 'SADABS, (Sheldrick, 1996)'
_exptl_crystal_colour yellow
_exptl_crystal_density_diffrn 1.415
_exptl_crystal_density_method 'Not Measured'
_exptl_crystal_description needle
_exptl_crystal_F_000 800
_exptl_crystal_size_max 0.13
_exptl_crystal_size_mid 0.06
_exptl_crystal_size_min 0.04
_refine_diff_density_max 0.233
_refine_diff_density_min -0.215
_refine_diff_density_rms 0.048
_refine_ls_extinction_method none
_refine_ls_goodness_of_fit_ref 1.034
_refine_ls_hydrogen_treatment mixed
_refine_ls_matrix_type full
_refine_ls_number_parameters 307
_refine_ls_number_reflns 3542
_refine_ls_number_restraints 0
_refine_ls_restrained_S_all 1.034
_refine_ls_R_factor_all 0.1457
_refine_ls_R_factor_gt 0.0635
_refine_ls_shift/su_max 0.001
_refine_ls_shift/su_mean 0.000
_refine_ls_structure_factor_coef Fsqd
_refine_ls_weighting_details 'calc w=1/[\s^2^(Fo^2^)+(0.0341P)^2^+0.0000P] where P=(Fo^2^+2Fc^2^)/3'
_refine_ls_weighting_scheme calc
_refine_ls_wR_factor_gt 0.0893
_refine_ls_wR_factor_ref 0.1129
_reflns_number_gt 1802
_reflns_number_total 3542
_reflns_threshold_expression I>2\s(I)
_cod_data_source_file c3ce40336j.txt
_cod_data_source_block sri11_m
_cod_depositor_comments
;
The following automatic conversions were performed:

'_symmetry_cell_setting' value 'Monoclinic' changed to 'monoclinic'
according to /home/saulius/struct/CIF-dictionaries/cif_core.dic
dictionary named 'cif_core.dic' version 2.4.2 from 2011-04-26.

Automatic conversion script
Id: cif_fix_values 1891 2012-01-12 08:04:46Z andrius 
;
_cod_original_sg_symbol_H-M 'P 21/n'
_cod_database_code 7210173

loop_
_symmetry_equiv_pos_site_id
_symmetry_equiv_pos_as_xyz
1 x,y,z
2 1/2-x,1/2+y,1/2-z
3 -x,-y,-z
4 1/2+x,1/2-y,1/2+z

loop_
_atom_site_label
_atom_site_type_symbol
_atom_site_fract_x
_atom_site_fract_y
_atom_site_fract_z
_atom_site_U_iso_or_equiv
_atom_site_adp_type
_atom_site_occupancy
_atom_site_symmetry_multiplicity
_atom_site_calc_flag
Cl1 Cl 0.74443(9) 0.78569(14) 0.01798(4) 0.0586(3) Uani 1 1 d
Cl2 Cl 1.44823(10) 0.61281(15) 0.39147(4) 0.0726(4) Uani 1 1 d
O1 O 0.5031(2) 0.6088(4) 0.16893(10) 0.0606(8) Uani 1 1 d
C15 C 0.3708(3) 0.6459(5) 0.08413(14) 0.0409(9) Uani 1 1 d
C13 C 0.6215(3) 0.6683(4) 0.09821(13) 0.0379(9) Uani 1 1 d
C22 C 0.6095(3) 0.7269(4) 0.04656(13) 0.0397(9) Uani 1 1 d
C20 C 0.3628(3) 0.7038(4) 0.03068(14) 0.0400(9) Uani 1 1 d
C10 C 0.7514(3) 0.6499(5) 0.13525(15) 0.0422(9) Uani 1 1 d
C7 C 0.9283(3) 0.6292(5) 0.24156(14) 0.0428(10) Uani 1 1 d
C14 C 0.4987(3) 0.6360(5) 0.12060(15) 0.0454(9) Uani 1 1 d
C1 C 1.2977(3) 0.6163(5) 0.34810(15) 0.0465(10) Uani 1 1 d
C21 C 0.4827(3) 0.7494(4) 0.00896(15) 0.0428(9) Uani 1 1 d
C4 C 1.0576(3) 0.6237(5) 0.27924(13) 0.0404(9) Uani 1 1 d
C2 C 1.2941(4) 0.6254(6) 0.29340(17) 0.0577(12) Uani 1 1 d
C5 C 1.0661(4) 0.6150(5) 0.33457(15) 0.0484(10) Uani 1 1 d
O2 O 0.4794(2) 0.8008(4) -0.03743(10) 0.0664(8) Uani 1 1 d
C6 C 1.1841(4) 0.6100(5) 0.36901(16) 0.0546(11) Uani 1 1 d
C9 C 0.7750(4) 0.8217(6) 0.17297(17) 0.0482(11) Uani 1 1 d
C12 C 0.9071(4) 0.4601(6) 0.20325(16) 0.0468(10) Uani 1 1 d
C16 C 0.2571(4) 0.6029(6) 0.10411(17) 0.0539(11) Uani 1 1 d
C8 C 0.9085(4) 0.8123(6) 0.20906(16) 0.0459(10) Uani 1 1 d
C3 C 1.1746(4) 0.6303(6) 0.25963(17) 0.0568(12) Uani 1 1 d
C11 C 0.7732(4) 0.4642(6) 0.16707(17) 0.0494(11) Uani 1 1 d
C18 C 0.1288(4) 0.6818(6) 0.0183(2) 0.0656(13) Uani 1 1 d
C19 C 0.2406(4) 0.7221(5) -0.00191(17) 0.0531(11) Uani 1 1 d
C17 C 0.1373(4) 0.6223(6) 0.0710(2) 0.0639(12) Uani 1 1 d
H15A H 0.821(3) 0.655(4) 0.1151(10) 0.033(9) Uiso 1 1 d
H8A H 0.977(3) 0.819(4) 0.1874(11) 0.042(10) Uiso 1 1 d
H7A H 0.860(3) 0.626(4) 0.2617(11) 0.036(9) Uiso 1 1 d
H5 H 0.993(3) 0.604(4) 0.3486(12) 0.045(11) Uiso 1 1 d
H17 H 0.060(3) 0.594(5) 0.0858(13) 0.064(12) Uiso 1 1 d
H9E H 0.768(3) 0.938(5) 0.1516(12) 0.064(12) Uiso 1 1 d
H6 H 1.191(3) 0.603(5) 0.4064(13) 0.064(12) Uiso 1 1 d
H16 H 0.270(3) 0.562(4) 0.1403(12) 0.051(11) Uiso 1 1 d
H18 H 0.046(3) 0.704(4) -0.0029(13) 0.059(11) Uiso 1 1 d
H12A H 0.975(3) 0.454(5) 0.1804(12) 0.066(12) Uiso 1 1 d
H11E H 0.762(3) 0.355(4) 0.1418(12) 0.049(10) Uiso 1 1 d
H2 H 1.368(3) 0.636(4) 0.2805(12) 0.044(11) Uiso 1 1 d
H19 H 0.239(3) 0.763(5) -0.0388(14) 0.068(12) Uiso 1 1 d
H3 H 1.175(3) 0.639(5) 0.2232(13) 0.059(12) Uiso 1 1 d
H8ER H 0.920(3) 0.920(4) 0.2337(11) 0.044(10) Uiso 1 1 d
H9A H 0.713(3) 0.823(4) 0.1954(12) 0.052(11) Uiso 1 1 d
H12E H 0.920(3) 0.338(5) 0.2241(12) 0.055(11) Uiso 1 1 d
H11A H 0.708(3) 0.451(4) 0.1877(11) 0.045(11) Uiso 1 1 d

loop_
_atom_site_aniso_label
_atom_site_aniso_U_11
_atom_site_aniso_U_22
_atom_site_aniso_U_33
_atom_site_aniso_U_23
_atom_site_aniso_U_13
_atom_site_aniso_U_12
Cl1 0.0536(6) 0.0746(7) 0.0507(6) 0.0140(5) 0.0175(5) -0.0052(5)
Cl2 0.0630(7) 0.0814(8) 0.0631(7) -0.0070(6) -0.0189(5) -0.0010(6)
O1 0.0529(16) 0.092(2) 0.0388(16) 0.0130(15) 0.0123(13) 0.0002(14)
C15 0.038(2) 0.044(2) 0.041(2) -0.0022(18) 0.0074(18) -0.0008(17)
C13 0.043(2) 0.039(2) 0.032(2) -0.0016(17) 0.0077(17) -0.0030(16)
C22 0.044(2) 0.037(2) 0.039(2) -0.0021(18) 0.0103(18) -0.0036(17)
C20 0.044(2) 0.034(2) 0.041(2) -0.0013(18) 0.0034(18) -0.0008(17)
C10 0.038(2) 0.049(3) 0.041(2) 0.002(2) 0.0113(19) -0.0008(18)
C7 0.038(2) 0.054(3) 0.037(2) -0.002(2) 0.0072(19) 0.0006(19)
C14 0.053(2) 0.047(2) 0.037(2) 0.0056(19) 0.012(2) 0.0007(18)
C1 0.051(2) 0.045(2) 0.041(2) -0.0025(19) -0.002(2) -0.0024(18)
C21 0.054(2) 0.040(2) 0.034(2) 0.0022(18) 0.0066(19) -0.0032(18)
C4 0.047(2) 0.042(2) 0.032(2) -0.0017(18) 0.0075(18) 0.0017(17)
C2 0.044(3) 0.076(3) 0.053(3) 0.005(2) 0.010(2) 0.006(2)
C5 0.049(3) 0.061(3) 0.037(3) 0.000(2) 0.012(2) -0.006(2)
O2 0.0632(18) 0.097(2) 0.0375(16) 0.0172(15) 0.0049(13) -0.0058(15)
C6 0.070(3) 0.062(3) 0.030(3) -0.003(2) 0.002(2) -0.006(2)
C9 0.049(3) 0.043(3) 0.051(3) 0.006(2) 0.006(2) 0.002(2)
C12 0.049(3) 0.047(3) 0.042(3) 0.002(2) 0.002(2) 0.007(2)
C16 0.050(3) 0.061(3) 0.052(3) 0.004(2) 0.012(2) -0.003(2)
C8 0.051(3) 0.048(3) 0.039(3) -0.005(2) 0.008(2) -0.003(2)
C3 0.052(3) 0.085(3) 0.033(3) 0.001(2) 0.008(2) 0.008(2)
C11 0.052(3) 0.047(3) 0.048(3) -0.004(2) 0.004(2) 0.001(2)
C18 0.048(3) 0.071(3) 0.073(4) 0.004(3) -0.003(3) -0.004(2)
C19 0.055(3) 0.054(3) 0.047(3) 0.001(2) 0.002(2) 0.000(2)
C17 0.043(3) 0.075(3) 0.075(3) -0.003(3) 0.014(3) -0.001(2)

loop_
_atom_type_symbol
_atom_type_description
_atom_type_scat_dispersion_real
_atom_type_scat_dispersion_imag
_atom_type_scat_source
O O 0.0106 0.0060 'International Tables Vol C Tables 4.2.6.8 and 6.1.1.4'
Cl Cl 0.1484 0.1585 'International Tables Vol C Tables 4.2.6.8 and 6.1.1.4'
H H 0.0000 0.0000 'International Tables Vol C Tables 4.2.6.8 and 6.1.1.4'
C C 0.0033 0.0016 'International Tables Vol C Tables 4.2.6.8 and 6.1.1.4'

loop_
_geom_angle_atom_site_label_1
_geom_angle_atom_site_label_2
_geom_angle_atom_site_label_3
_geom_angle
C16 C15 C20 119.8(3)
C16 C15 C14 119.5(3)
C20 C15 C14 120.7(3)
C22 C13 C14 117.6(3)
C22 C13 C10 123.2(3)
C14 C13 C10 119.0(3)
C13 C22 C21 124.7(3)
C13 C22 Cl1 121.6(3)
C21 C22 Cl1 113.6(3)
C15 C20 C19 119.6(3)
C15 C20 C21 120.3(3)
C19 C20 C21 120.1(3)
C13 C10 C11 115.7(3)
C13 C10 C9 110.2(3)
C11 C10 C9 111.1(3)
C13 C10 H15A 110.3(16)
C11 C10 H15A 104.8(17)
C9 C10 H15A 104.0(17)
C4 C7 C8 112.6(3)
C4 C7 C12 113.2(3)
C8 C7 C12 109.5(3)
C4 C7 H7A 109.6(17)
C8 C7 H7A 105.2(18)
C12 C7 H7A 106.3(18)
O1 C14 C15 120.0(3)
O1 C14 C13 120.5(3)
C15 C14 C13 119.4(3)
C2 C1 C6 120.5(4)
C2 C1 Cl2 119.7(3)
C6 C1 Cl2 119.8(3)
O2 C21 C20 122.1(3)
O2 C21 C22 121.1(3)
C20 C21 C22 116.8(3)
C5 C4 C3 116.7(4)
C5 C4 C7 122.2(3)
C3 C4 C7 121.1(3)
C1 C2 C3 119.1(4)
C1 C2 H2 120(2)
C3 C2 H2 121(2)
C6 C5 C4 122.3(4)
C6 C5 H5 118(2)
C4 C5 H5 119(2)
C1 C6 C5 119.3(4)
C1 C6 H6 118(2)
C5 C6 H6 123(2)
C8 C9 C10 111.6(3)
C8 C9 H9E 110.0(18)
C10 C9 H9E 109.5(19)
C8 C9 H9A 107(2)
C10 C9 H9A 110(2)
H9E C9 H9A 109(3)
C7 C12 C11 112.4(3)
C7 C12 H12A 111(2)
C11 C12 H12A 109.0(19)
C7 C12 H12E 110.5(17)
C11 C12 H12E 110.7(18)
H12A C12 H12E 103(3)
C17 C16 C15 119.5(4)
C17 C16 H16 125.0(19)
C15 C16 H16 115.5(19)
C9 C8 C7 112.5(3)
C9 C8 H8A 110.1(17)
C7 C8 H8A 107.3(18)
C9 C8 H8ER 110.1(17)
C7 C8 H8ER 109.3(17)
H8A C8 H8ER 107(2)
C2 C3 C4 122.1(4)
C2 C3 H3 117(2)
C4 C3 H3 121(2)
C12 C11 C10 111.4(3)
C12 C11 H11E 111.0(17)
C10 C11 H11E 109.8(17)
C12 C11 H11A 110.3(19)
C10 C11 H11A 109(2)
H11E C11 H11A 105(3)
C19 C18 C17 119.9(4)
C19 C18 H18 120(2)
C17 C18 H18 120(2)
C18 C19 C20 120.4(4)
C18 C19 H19 123(2)
C20 C19 H19 117(2)
C18 C17 C16 120.9(4)
C18 C17 H17 121(2)
C16 C17 H17 118(2)

loop_
_geom_bond_atom_site_label_1
_geom_bond_atom_site_label_2
_geom_bond_distance
Cl1 C22 1.728(3)
Cl2 C1 1.745(3)
O1 C14 1.221(4)
C15 C16 1.390(5)
C15 C20 1.391(4)
C15 C14 1.479(4)
C13 C22 1.346(4)
C13 C14 1.494(4)
C13 C10 1.507(4)
C22 C21 1.491(4)
C20 C19 1.392(4)
C20 C21 1.475(4)
C10 C11 1.531(5)
C10 C9 1.531(5)
C10 H15A 0.95(3)
C7 C4 1.504(4)
C7 C8 1.522(5)
C7 C12 1.524(5)
C7 H7A 0.94(3)
C1 C2 1.369(5)
C1 C6 1.369(5)
C21 O2 1.215(3)
C4 C5 1.378(4)
C4 C3 1.385(5)
C2 C3 1.378(5)
C2 H2 0.88(3)
C5 C6 1.373(5)
C5 H5 0.89(3)
C6 H6 0.93(3)
C9 C8 1.521(5)
C9 H9E 0.97(3)
C9 H9A 0.92(3)
C12 C11 1.525(5)
C12 H12A 0.98(3)
C12 H12E 1.01(3)
C16 C17 1.379(5)
C16 H16 0.94(3)
C8 H8A 0.96(3)
C8 H8ER 0.97(3)
C3 H3 0.92(3)
C11 H11E 0.99(3)
C11 H11A 0.93(3)
C18 C19 1.372(5)
C18 C17 1.376(5)
C18 H18 0.94(3)
C19 H19 0.97(3)
C17 H17 0.96(3)

loop_
_geom_torsion_atom_site_label_1
_geom_torsion_atom_site_label_2
_geom_torsion_atom_site_label_3
_geom_torsion_atom_site_label_4
_geom_torsion
C14 C13 C22 C21 -4.3(5)
C10 C13 C22 C21 -179.1(3)
C14 C13 C22 Cl1 175.1(2)
C10 C13 C22 Cl1 0.3(5)
C16 C15 C20 C19 1.4(5)
C14 C15 C20 C19 -176.4(3)
C16 C15 C20 C21 -179.9(3)
C14 C15 C20 C21 2.3(5)
C22 C13 C10 C11 -132.5(4)
C14 C13 C10 C11 52.8(5)
C22 C13 C10 C9 100.5(4)
C14 C13 C10 C9 -74.3(4)
C16 C15 C14 O1 -7.2(5)
C20 C15 C14 O1 170.6(3)
C16 C15 C14 C13 175.5(3)
C20 C15 C14 C13 -6.6(5)
C22 C13 C14 O1 -169.7(3)
C10 C13 C14 O1 5.3(5)
C22 C13 C14 C15 7.5(5)
C10 C13 C14 C15 -177.5(3)
C15 C20 C21 O2 -179.8(3)
C19 C20 C21 O2 -1.1(5)
C15 C20 C21 C22 1.0(4)
C19 C20 C21 C22 179.7(3)
C13 C22 C21 O2 -179.1(3)
Cl1 C22 C21 O2 1.4(4)
C13 C22 C21 C20 0.1(5)
Cl1 C22 C21 C20 -179.4(2)
C8 C7 C4 C5 116.9(4)
C12 C7 C4 C5 -118.3(4)
C8 C7 C4 C3 -62.1(5)
C12 C7 C4 C3 62.7(5)
C6 C1 C2 C3 0.7(6)
Cl2 C1 C2 C3 -179.2(3)
C3 C4 C5 C6 -1.0(6)
C7 C4 C5 C6 180.0(4)
C2 C1 C6 C5 -0.7(6)
Cl2 C1 C6 C5 179.3(3)
C4 C5 C6 C1 0.9(6)
C13 C10 C9 C8 -177.2(3)
C11 C10 C9 C8 53.3(5)
C4 C7 C12 C11 177.6(3)
C8 C7 C12 C11 -55.9(5)
C20 C15 C16 C17 -1.4(5)
C14 C15 C16 C17 176.4(3)
C10 C9 C8 C7 -55.5(5)
C4 C7 C8 C9 -177.2(3)
C12 C7 C8 C9 55.9(4)
C1 C2 C3 C4 -0.9(6)
C5 C4 C3 C2 1.0(6)
C7 C4 C3 C2 -180.0(4)
C7 C12 C11 C10 55.6(5)
C13 C10 C11 C12 -179.9(3)
C9 C10 C11 C12 -53.3(5)
C17 C18 C19 C20 -0.3(6)
C15 C20 C19 C18 -0.6(5)
C21 C20 C19 C18 -179.3(3)
C19 C18 C17 C16 0.2(7)
C15 C16 C17 C18 0.6(6)
